data_2237461
loop_
_publ_author_name
'Toma, Yuki'
'Otsuka, Kyohei'
'Kyushin, Soichiro'

_publ_section_title
;
 <i>anti</i>-2,2,3,3,6,6,7,7,10,10,11,11,14,14,15,15-Hexadecamethyl-2,3,6,7,10,11,14,15-octasilapentacyclo[10.4.2.2^4,9^.0^5,8^.0^13,16^]icosa-1(17),4,8,12(18),13(16),19-hexaene
;
_journal_coeditor_code DS2224
_journal_issue 3
_journal_name_full 'Acta Crystallographica Section E'
_journal_page_first o341
_journal_paper_doi 10.1107/S1600536813002584
_journal_volume 69
_journal_year 2013
_chemical_formula_iupac 'C28 H52 Si8'
_chemical_formula_moiety 'C28 H52 Si8'
_chemical_formula_sum 'C28 H52 Si8'
_chemical_formula_weight 613.42
_chemical_melting_point_gt 328
_chemical_melting_point_lt 330
_chemical_name_systematic
<i>anti</i>-2,2,3,3,6,6,7,7,10,10,11,11,14,14,15,15-Hexadecamethyl-2,3,6,7,10,11,14,15-octasilapentacyclo[10.4.2.2^4,9^.0^5,8^.0^13,16^]icosa-1(17),4,8,12(18),13(16),19-hexaene
_space_group_IT_number 14
_symmetry_cell_setting monoclinic
_symmetry_space_group_name_Hall '-P 2yn'
_symmetry_space_group_name_H-M 'P 1 21/n 1'
_atom_sites_solution_hydrogens geom
_atom_sites_solution_primary direct
_atom_sites_solution_secondary difmap
_cell_angle_alpha 90.0000
_cell_angle_beta 104.2788(9)
_cell_angle_gamma 90.0000
_cell_formula_units_Z 2
_cell_length_a 7.9801(8)
_cell_length_b 18.9087(14)
_cell_length_c 12.6222(10)
_cell_measurement_reflns_used 11187
_cell_measurement_temperature 203(2)
_cell_measurement_theta_max 28.2812
_cell_measurement_theta_min 1.6650
_cell_volume 1845.8(3)
_computing_cell_refinement '<i>CrystalClear</i> (Rigaku, 2003)'
_computing_data_collection '<i>CrystalClear</i> (Rigaku, 2003)'
_computing_data_reduction '<i>CrystalClear</i> (Rigaku, 2003)'
_computing_molecular_graphics '<i>ORTEP-3 for Windows</i> (Farrugia, 2012)'
_computing_publication_material
;
<i>SHELXL97</i> (Sheldrick, 2008) and <i>Yadokari-XG 2009</i>
(Kabuto <i>et al.</i>, 2009)
;
_computing_structure_refinement '<i>SHELXL97</i> (Sheldrick, 2008)'
_computing_structure_solution '<i>SIR2004</i> (Burla <i>et al.</i>, 2005)'
_diffrn_ambient_temperature 203(2)
_diffrn_detector_area_resol_mean 10.00
_diffrn_measured_fraction_theta_full 0.950
_diffrn_measured_fraction_theta_max 0.950
_diffrn_measurement_device_type 'Rigaku R-AXIS IV Imaging Plate'
_diffrn_measurement_method \w
_diffrn_radiation_monochromator graphite
_diffrn_radiation_source 'rotating anode'
_diffrn_radiation_type 'Mo K\a'
_diffrn_radiation_wavelength 0.71073
_diffrn_reflns_av_R_equivalents 0.0162
_diffrn_reflns_av_sigmaI/netI 0.0172
_diffrn_reflns_limit_h_max 9
_diffrn_reflns_limit_h_min -9
_diffrn_reflns_limit_k_max 19
_diffrn_reflns_limit_k_min -22
_diffrn_reflns_limit_l_max 15
_diffrn_reflns_limit_l_min -15
_diffrn_reflns_number 9672
_diffrn_reflns_theta_full 25.00
_diffrn_reflns_theta_max 25.00
_diffrn_reflns_theta_min 1.98
_exptl_absorpt_coefficient_mu 0.307
_exptl_absorpt_correction_T_max 0.9272
_exptl_absorpt_correction_T_min 0.9272
_exptl_absorpt_correction_type multi-scan
_exptl_absorpt_process_details '(<i>REQAB</i>; Jacobson, 1998)'
_exptl_crystal_colour colourless
_exptl_crystal_density_diffrn 1.104
_exptl_crystal_density_method 'not measured'
_exptl_crystal_description prism
_exptl_crystal_F_000 664
_exptl_crystal_size_max 0.25
_exptl_crystal_size_mid 0.25
_exptl_crystal_size_min 0.25
_refine_diff_density_max 0.245
_refine_diff_density_min -0.255
_refine_ls_extinction_method none
_refine_ls_goodness_of_fit_ref 1.109
_refine_ls_hydrogen_treatment constr
_refine_ls_matrix_type full
_refine_ls_number_parameters 171
_refine_ls_number_reflns 3096
_refine_ls_number_restraints 0
_refine_ls_restrained_S_all 1.109
_refine_ls_R_factor_all 0.0293
_refine_ls_R_factor_gt 0.0291
_refine_ls_shift/su_max 0.021
_refine_ls_shift/su_mean 0.003
_refine_ls_structure_factor_coef Fsqd
_refine_ls_weighting_details 'w = 1/[\s^2^(Fo^2^)+(0.0349P)^2^+0.7873P] where P = (Fo^2^+2Fc^2^)/3'
_refine_ls_weighting_scheme calc
_refine_ls_wR_factor_gt 0.0754
_refine_ls_wR_factor_ref 0.0756
_reflns_number_gt 3076
_reflns_number_total 3096
_reflns_threshold_expression I>2sigma(I)
_cod_data_source_file ds2224.cif
_cod_data_source_block I
_cod_original_sg_symbol_H-M 'P 21/n'
_cod_database_code 2237461
_cod_database_fobs_code 2237461

loop_
_symmetry_equiv_pos_as_xyz
'x, y, z'
'-x+1/2, y+1/2, -z+1/2'
'-x, -y, -z'
'x-1/2, -y-1/2, z-1/2'

loop_
_atom_site_type_symbol
_atom_site_label
_atom_site_fract_x
_atom_site_fract_y
_atom_site_fract_z
_atom_site_U_iso_or_equiv
_atom_site_adp_type
_atom_site_calc_flag
_atom_site_refinement_flags
_atom_site_occupancy
_atom_site_symmetry_multiplicity
Si Si1 0.18531(5) 0.13135(2) 0.45683(3) 0.02369(12) Uani d . 1 1
Si Si2 0.43507(5) 0.17209(2) 0.40399(3) 0.02186(12) Uani d . 1 1
Si Si3 0.50467(6) -0.03139(2) 0.81537(3) 0.02614(12) Uani d . 1 1
Si Si4 0.36313(6) 0.07548(2) 0.76574(3) 0.02856(13) Uani d . 1 1
C C1 0.24730(19) 0.04152(8) 0.52049(12) 0.0218(3) Uani d . 1 1
C C2 0.58255(18) 0.09258(7) 0.41846(11) 0.0202(3) Uani d . 1 1
C C3 0.58234(19) 0.03950(7) 0.33902(11) 0.0209(3) Uani d . 1 1
C C4 0.33293(19) 0.02681(7) 0.63061(12) 0.0212(3) Uani d . 1 1
C C5 0.2347(2) -0.01465(8) 0.44684(12) 0.0245(3) Uani d . 1 1
C C6 0.6830(2) 0.07907(8) 0.52380(12) 0.0238(3) Uani d . 1 1
C C7 0.1117(3) 0.19586(9) 0.54917(15) 0.0412(4) Uani d . 1 1
C C8 0.0026(2) 0.12151(10) 0.33167(14) 0.0354(4) Uani d . 1 1
C C9 0.5452(2) 0.24491(9) 0.49722(15) 0.0384(4) Uani d . 1 1
C C10 0.3789(2) 0.21016(9) 0.26238(13) 0.0361(4) Uani d . 1 1
C C11 0.4144(3) -0.09537(10) 0.90036(13) 0.0402(4) Uani d . 1 1
C C12 0.7449(2) -0.02692(11) 0.86886(15) 0.0452(5) Uani d . 1 1
C C13 0.1573(3) 0.09331(11) 0.80715(16) 0.0498(5) Uani d . 1 1
C C14 0.5025(3) 0.15680(10) 0.78452(15) 0.0530(6) Uani d . 1 1
H H1 0.1681 -0.0086 0.3748 0.029 Uiso calc R 1 1
H H2 0.6955 0.1149 0.5768 0.029 Uiso calc R 1 1
H H3 0.0801 0.2402 0.5107 0.062 Uiso calc R 1 1
H H4 0.2048 0.2041 0.6137 0.062 Uiso calc R 1 1
H H5 0.0124 0.1767 0.5707 0.062 Uiso calc R 1 1
H H6 -0.0946 0.0988 0.3512 0.053 Uiso calc R 1 1
H H7 0.0401 0.0928 0.2781 0.053 Uiso calc R 1 1
H H8 -0.0322 0.1678 0.3010 0.053 Uiso calc R 1 1
H H9 0.6534 0.2570 0.4796 0.058 Uiso calc R 1 1
H H10 0.5682 0.2291 0.5725 0.058 Uiso calc R 1 1
H H11 0.4709 0.2862 0.4876 0.058 Uiso calc R 1 1
H H12 0.3141 0.2536 0.2619 0.054 Uiso calc R 1 1
H H13 0.3093 0.1765 0.2123 0.054 Uiso calc R 1 1
H H14 0.4842 0.2201 0.2398 0.054 Uiso calc R 1 1
H H15 0.4727 -0.1406 0.9023 0.060 Uiso calc R 1 1
H H16 0.2916 -0.1016 0.8686 0.060 Uiso calc R 1 1
H H17 0.4323 -0.0771 0.9741 0.060 Uiso calc R 1 1
H H18 0.7727 -0.0130 0.9452 0.068 Uiso calc R 1 1
H H19 0.7919 0.0076 0.8271 0.068 Uiso calc R 1 1
H H20 0.7947 -0.0730 0.8620 0.068 Uiso calc R 1 1
H H21 0.1841 0.1104 0.8819 0.075 Uiso calc R 1 1
H H22 0.0906 0.0500 0.8019 0.075 Uiso calc R 1 1
H H23 0.0906 0.1287 0.7591 0.075 Uiso calc R 1 1
H H24 0.4378 0.1958 0.7440 0.079 Uiso calc R 1 1
H H25 0.6045 0.1478 0.7578 0.079 Uiso calc R 1 1
H H26 0.5373 0.1689 0.8615 0.079 Uiso calc R 1 1

loop_
_atom_site_aniso_label
_atom_site_aniso_U_11
_atom_site_aniso_U_22
_atom_site_aniso_U_33
_atom_site_aniso_U_12
_atom_site_aniso_U_13
_atom_site_aniso_U_23
Si1 0.0281(2) 0.0210(2) 0.0237(2) 0.00390(15) 0.00974(17) 0.00293(15)
Si2 0.0282(2) 0.0175(2) 0.0200(2) -0.00024(15) 0.00618(17) 0.00197(14)
Si3 0.0354(3) 0.0275(2) 0.0153(2) -0.00299(17) 0.00606(18) -0.00042(15)
Si4 0.0461(3) 0.0221(2) 0.0199(2) -0.00391(18) 0.01276(19) -0.00352(16)
C1 0.0220(8) 0.0228(7) 0.0226(7) -0.0009(5) 0.0093(6) 0.0020(6)
C2 0.0225(8) 0.0200(7) 0.0201(7) -0.0035(5) 0.0088(6) 0.0019(5)
C3 0.0235(8) 0.0218(7) 0.0186(7) -0.0048(5) 0.0075(6) 0.0015(5)
C4 0.0262(8) 0.0200(7) 0.0197(7) -0.0041(5) 0.0100(6) -0.0012(5)
C5 0.0278(8) 0.0277(8) 0.0170(7) 0.0010(6) 0.0036(6) 0.0019(6)
C6 0.0298(9) 0.0226(8) 0.0193(7) -0.0012(6) 0.0067(6) -0.0031(5)
C7 0.0567(12) 0.0318(9) 0.0415(10) 0.0143(8) 0.0239(9) 0.0031(8)
C8 0.0297(9) 0.0378(10) 0.0374(9) 0.0032(7) 0.0056(7) 0.0081(7)
C9 0.0510(11) 0.0228(8) 0.0390(9) -0.0052(7) 0.0062(8) -0.0034(7)
C10 0.0478(11) 0.0330(9) 0.0282(9) 0.0084(7) 0.0108(8) 0.0100(7)
C11 0.0630(13) 0.0371(10) 0.0242(8) -0.0023(8) 0.0181(8) 0.0047(7)
C12 0.0414(11) 0.0606(13) 0.0306(9) -0.0043(9) 0.0030(8) -0.0091(8)
C13 0.0696(14) 0.0514(12) 0.0374(10) 0.0154(10) 0.0303(10) 0.0010(9)
C14 0.0894(17) 0.0341(10) 0.0328(10) -0.0244(10) 0.0104(10) -0.0051(8)

loop_
_atom_type_symbol
_atom_type_description
_atom_type_scat_dispersion_real
_atom_type_scat_dispersion_imag
_atom_type_scat_source
C C 0.0033 0.0016 'International Tables Vol C Tables 4.2.6.8 and 6.1.1.4'
H H 0.0000 0.0000 'International Tables Vol C Tables 4.2.6.8 and 6.1.1.4'
Si Si 0.0817 0.0704 'International Tables Vol C Tables 4.2.6.8 and 6.1.1.4'

loop_
_geom_angle_atom_site_label_1
_geom_angle_atom_site_label_2
_geom_angle_atom_site_label_3
_geom_angle_site_symmetry_1
_geom_angle_site_symmetry_3
_geom_angle
Si2 Si1 C1 . . 105.08(5)
Si2 Si1 C7 . . 112.03(7)
Si2 Si1 C8 . . 109.07(6)
C1 Si1 C7 . . 114.11(7)
C1 Si1 C8 . . 109.64(7)
C7 Si1 C8 . . 106.85(9)
Si1 Si2 C2 . . 105.07(5)
Si1 Si2 C9 . . 110.84(6)
Si1 Si2 C10 . . 111.80(6)
C2 Si2 C9 . . 109.74(8)
C2 Si2 C10 . . 113.21(7)
C9 Si2 C10 . . 106.26(8)
Si4 Si3 C11 . . 119.05(7)
Si4 Si3 C12 . . 116.39(7)
Si4 Si3 C3 . 3_656 76.36(5)
C11 Si3 C12 . . 109.08(9)
C11 Si3 C3 . 3_656 116.01(7)
C12 Si3 C3 . 3_656 117.06(7)
Si3 Si4 C4 . . 76.50(5)
Si3 Si4 C13 . . 118.85(7)
Si3 Si4 C14 . . 116.39(8)
C4 Si4 C13 . . 114.32(8)
C4 Si4 C14 . . 116.73(8)
C13 Si4 C14 . . 110.50(11)
Si1 C1 C4 . . 127.24(11)
Si1 C1 C5 . . 115.53(11)
C4 C1 C5 . . 116.18(13)
Si2 C2 C3 . . 127.03(11)
Si2 C2 C6 . . 115.79(11)
C3 C2 C6 . . 116.36(13)
Si3 C3 C2 3_656 . 135.73(11)
Si3 C3 C4 3_656 3_656 103.43(10)
C2 C3 C4 . 3_656 120.82(13)
Si4 C4 C1 . . 135.16(11)
Si4 C4 C3 . 3_656 103.70(10)
C1 C4 C3 . 3_656 121.09(13)
C1 C5 C6 . 3_656 122.44(14)
C1 C5 H1 . . 118.8
C6 C5 H1 3_656 . 118.8
C2 C6 C5 . 3_656 122.46(13)
C2 C6 H2 . . 118.8
C5 C6 H2 3_656 . 118.8
Si1 C7 H3 . . 109.5
Si1 C7 H4 . . 109.5
Si1 C7 H5 . . 109.5
H3 C7 H4 . . 109.5
H3 C7 H5 . . 109.5
H4 C7 H5 . . 109.5
Si1 C8 H6 . . 109.5
Si1 C8 H7 . . 109.5
Si1 C8 H8 . . 109.5
H6 C8 H7 . . 109.5
H6 C8 H8 . . 109.5
H7 C8 H8 . . 109.5
Si2 C9 H9 . . 109.5
Si2 C9 H10 . . 109.5
Si2 C9 H11 . . 109.5
H9 C9 H10 . . 109.5
H9 C9 H11 . . 109.5
H10 C9 H11 . . 109.5
Si2 C10 H12 . . 109.5
Si2 C10 H13 . . 109.5
Si2 C10 H14 . . 109.5
H12 C10 H13 . . 109.5
H12 C10 H14 . . 109.5
H13 C10 H14 . . 109.5
Si3 C11 H15 . . 109.5
Si3 C11 H16 . . 109.5
Si3 C11 H17 . . 109.5
H15 C11 H16 . . 109.5
H15 C11 H17 . . 109.5
H16 C11 H17 . . 109.5
Si3 C12 H18 . . 109.5
Si3 C12 H19 . . 109.5
Si3 C12 H20 . . 109.5
H18 C12 H19 . . 109.5
H18 C12 H20 . . 109.5
H19 C12 H20 . . 109.5
Si4 C13 H21 . . 109.5
Si4 C13 H22 . . 109.5
Si4 C13 H23 . . 109.5
H21 C13 H22 . . 109.5
H21 C13 H23 . . 109.5
H22 C13 H23 . . 109.5
Si4 C14 H24 . . 109.5
Si4 C14 H25 . . 109.5
Si4 C14 H26 . . 109.5
H24 C14 H25 . . 109.5
H24 C14 H26 . . 109.5
H25 C14 H26 . . 109.5

loop_
_geom_bond_atom_site_label_1
_geom_bond_atom_site_label_2
_geom_bond_site_symmetry_2
_geom_bond_distance
Si1 Si2 . 2.3805(6)
Si1 C1 . 1.8919(15)
Si1 C7 . 1.8785(17)
Si1 C8 . 1.8762(18)
Si2 C2 . 1.8902(15)
Si2 C9 . 1.8824(17)
Si2 C10 . 1.8758(16)
Si3 Si4 . 2.3245(7)
Si3 C11 . 1.8746(17)
Si3 C12 . 1.871(2)
Si3 C3 3_656 1.9067(15)
Si4 C4 . 1.9004(15)
Si4 C13 . 1.873(2)
Si4 C14 . 1.8781(19)
C1 C4 . 1.417(2)
C1 C5 . 1.399(2)
C2 C3 . 1.418(2)
C2 C6 . 1.396(2)
C3 C4 3_656 1.431(2)
C5 C6 3_656 1.390(2)
C5 H1 . 0.9400
C6 H2 . 0.9400
C7 H3 . 0.9700
C7 H4 . 0.9700
C7 H5 . 0.9700
C8 H6 . 0.9700
C8 H7 . 0.9700
C8 H8 . 0.9700
C9 H9 . 0.9700
C9 H10 . 0.9700
C9 H11 . 0.9700
C10 H12 . 0.9700
C10 H13 . 0.9700
C10 H14 . 0.9700
C11 H15 . 0.9700
C11 H16 . 0.9700
C11 H17 . 0.9700
C12 H18 . 0.9700
C12 H19 . 0.9700
C12 H20 . 0.9700
C13 H21 . 0.9700
C13 H22 . 0.9700
C13 H23 . 0.9700
C14 H24 . 0.9700
C14 H25 . 0.9700
C14 H26 . 0.9700

loop_
_geom_torsion_atom_site_label_1
_geom_torsion_atom_site_label_2
_geom_torsion_atom_site_label_3
_geom_torsion_atom_site_label_4
_geom_torsion_site_symmetry_1
_geom_torsion_site_symmetry_4
_geom_torsion
C1 Si1 Si2 C2 . . 11.34(7)
C1 Si1 Si2 C9 . . -107.13(8)
C1 Si1 Si2 C10 . . 134.52(8)
C7 Si1 Si2 C2 . . 135.78(8)
C7 Si1 Si2 C9 . . 17.31(9)
C7 Si1 Si2 C10 . . -101.04(9)
C8 Si1 Si2 C2 . . -106.14(8)
C8 Si1 Si2 C9 . . 135.39(9)
C8 Si1 Si2 C10 . . 17.04(9)
Si2 Si1 C1 C4 . . 85.99(13)
Si2 Si1 C1 C5 . . -81.76(11)
C7 Si1 C1 C4 . . -37.12(16)
C7 Si1 C1 C5 . . 155.13(12)
C8 Si1 C1 C4 . . -156.92(13)
C8 Si1 C1 C5 . . 35.33(13)
Si1 Si2 C2 C3 . . 86.84(12)
Si1 Si2 C2 C6 . . -82.38(11)
C9 Si2 C2 C3 . . -153.95(13)
C9 Si2 C2 C6 . . 36.83(13)
C10 Si2 C2 C3 . . -35.43(15)
C10 Si2 C2 C6 . . 155.35(11)
C11 Si3 Si4 C4 . . -113.06(8)
C11 Si3 Si4 C13 . . -2.49(11)
C11 Si3 Si4 C14 . . 133.53(10)
C12 Si3 Si4 C4 . . 113.08(8)
C12 Si3 Si4 C13 . . -136.36(10)
C12 Si3 Si4 C14 . . -0.33(10)
C3 Si3 Si4 C4 3_656 . -0.64(6)
C3 Si3 Si4 C13 3_656 . 109.93(9)
C3 Si3 Si4 C14 3_656 . -114.04(8)
Si3 Si4 C4 C1 . . 178.26(16)
Si3 Si4 C4 C3 . 3_656 0.85(8)
C13 Si4 C4 C1 . . 62.41(17)
C13 Si4 C4 C3 . 3_656 -115.00(11)
C14 Si4 C4 C1 . . -68.73(18)
C14 Si4 C4 C3 . 3_656 113.86(12)
Si1 C1 C4 Si4 . . 21.9(2)
Si1 C1 C4 C3 . 3_656 -160.99(11)
C5 C1 C4 Si4 . . -170.37(12)
C5 C1 C4 C3 . 3_656 6.7(2)
Si1 C1 C5 C6 . 3_656 162.33(12)
C4 C1 C5 C6 . 3_656 -6.8(2)
Si2 C2 C3 Si3 . 3_656 18.9(2)
Si2 C2 C3 C4 . 3_656 -163.08(11)
C6 C2 C3 Si3 . 3_656 -171.94(12)
C6 C2 C3 C4 . 3_656 6.1(2)
Si2 C2 C6 C5 . 3_656 164.24(12)
C3 C2 C6 C5 . 3_656 -6.2(2)
